data_7241453
loop_
_publ_author_name
'Tu, Qian-Qian'
'Ren, Ling-Ling'
'Cheng, Ai-Ling'
'Gao, En-Qing'

_publ_section_title
;
 Fabrication of a dual-emitting RhB@Zn-1 composite as a recyclable
 luminescent sensor for sensitive detection of nitrofuran antibiotics
;
_journal_issue 3
_journal_name_full CrystEngComm
_journal_page_first 629
_journal_page_last 637
_journal_paper_doi 10.1039/D0CE01483D
_journal_volume 23
_journal_year 2021
_chemical_formula_sum 'C3.61 H1.55 O2.06 S0.26 Zn0.39'
_chemical_formula_weight 111.56
_space_group_crystal_system orthorhombic
_space_group_IT_number 62
_space_group_name_Hall '-P 2ac 2n'
_space_group_name_H-M_alt 'P n m a'
_atom_sites_solution_hydrogens mixed
_audit_creation_method SHELXL-2013
_audit_update_record
;
2020-10-07 deposited with the CCDC.	2020-11-23 downloaded from the CCDC.
;
_cell_angle_alpha 90
_cell_angle_beta 90
_cell_angle_gamma 90
_cell_formula_units_Z 31
_cell_length_a 16.93290(10)
_cell_length_b 16.73970(10)
_cell_length_c 24.8806(2)
_cell_measurement_reflns_used 39911
_cell_measurement_temperature 293(2)
_cell_measurement_theta_max 74.1440
_cell_measurement_theta_min 3.6920
_cell_volume 7052.45(8)
_computing_cell_refinement 'CrysAlisPro 1.171.39.32a (Rigaku OD, 2017)'
_computing_data_collection 'CrysAlisPro 1.171.39.32a (Rigaku OD, 2017)'
_computing_data_reduction 'CrysAlisPro 1.171.39.32a (Rigaku OD, 2017)'
_computing_molecular_graphics 'Bruker SHELXTL'
_computing_publication_material 'Bruker SHELXTL'
_computing_structure_refinement 'SHELXL-2013 (Sheldrick, 2013)'
_computing_structure_solution 'SHELXL-2013 (Sheldrick, 2013)'
_diffrn_ambient_temperature 293(2)
_diffrn_measured_fraction_theta_full 0.986
_diffrn_measured_fraction_theta_max 1.000
_diffrn_measurement_device_type 'XtaLAB AFC12 (RINC): Kappa dual home/near'
_diffrn_radiation_type CuK\a
_diffrn_radiation_wavelength 1.54184
_diffrn_reflns_av_R_equivalents 0.0459
_diffrn_reflns_av_unetI/netI 0.0208
_diffrn_reflns_Laue_measured_fraction_full 0.986
_diffrn_reflns_Laue_measured_fraction_max 1.000
_diffrn_reflns_limit_h_max 20
_diffrn_reflns_limit_h_min -20
_diffrn_reflns_limit_k_max 12
_diffrn_reflns_limit_k_min -19
_diffrn_reflns_limit_l_max 29
_diffrn_reflns_limit_l_min -29
_diffrn_reflns_number 79647
_diffrn_reflns_point_group_measured_fraction_full 0.986
_diffrn_reflns_point_group_measured_fraction_max 1.000
_diffrn_reflns_theta_full 67.684
_diffrn_reflns_theta_max 67.070
_diffrn_reflns_theta_min 3.553
_diffrn_source 'fine-focus sealed X-ray tube'
_exptl_absorpt_coefficient_mu 2.053
_exptl_absorpt_correction_T_max 1.00000
_exptl_absorpt_correction_T_min 0.53324
_exptl_absorpt_correction_type multi-scan
_exptl_absorpt_process_details
;
CrysAlisPro 1.171.39.32a (Rigaku Oxford Diffraction, 2017)
Empirical absorption correction using spherical harmonics,
 implemented in SCALE3 ABSPACK scaling algorithm.
;
_exptl_crystal_density_diffrn 0.814
_exptl_crystal_description block
_exptl_crystal_F_000 1720
_exptl_crystal_size_max 0.250
_exptl_crystal_size_mid 0.220
_exptl_crystal_size_min 0.130
_platon_squeeze_details
;
;
_refine_diff_density_max 0.508
_refine_diff_density_min -0.432
_refine_diff_density_rms 0.058
_refine_ls_extinction_method none
_refine_ls_goodness_of_fit_ref 1.067
_refine_ls_hydrogen_treatment mixed
_refine_ls_matrix_type full
_refine_ls_number_parameters 229
_refine_ls_number_reflns 6524
_refine_ls_number_restraints 1
_refine_ls_restrained_S_all 1.066
_refine_ls_R_factor_all 0.0372
_refine_ls_R_factor_gt 0.0347
_refine_ls_shift/su_max 0.001
_refine_ls_shift/su_mean 0.000
_refine_ls_structure_factor_coef Fsqd
_refine_ls_weighting_details
;
 w=1/[\s^2^(Fo^2^)+(0.0540P)^2^+4.0014P]
 where P=(Fo^2^+2Fc^2^)/3
;
_refine_ls_weighting_scheme calc
_refine_ls_wR_factor_gt 0.0958
_refine_ls_wR_factor_ref 0.0974
_reflns_Friedel_coverage 0.000
_reflns_number_gt 6040
_reflns_number_total 6524
_reflns_threshold_expression 'I > 2\s(I)'
_cod_data_source_file d0ce01483d2.cif
_cod_data_source_block sq1
_cod_depositor_comments 'Adding full bibliography for 7241453.cif.'
_cod_database_code 7241453
_shelx_space_group_comment
;
The symmetry employed for this shelxl refinement is uniquely defined
by the following loop, which should always be used as a source of
symmetry information in preference to the above space-group names.
They are only intended as comments.
;
_shelx_estimated_absorpt_t_min 0.628
_shelx_estimated_absorpt_t_max 0.776
_shelxl_version_number 2013-2

loop_
_space_group_symop_operation_xyz
'x, y, z'
'-x+1/2, -y, z+1/2'
'-x, y+1/2, -z'
'x+1/2, -y+1/2, -z+1/2'
'-x, -y, -z'
'x-1/2, y, -z-1/2'
'x, -y-1/2, z'
'-x-1/2, y-1/2, z-1/2'

loop_
_atom_site_label
_atom_site_type_symbol
_atom_site_fract_x
_atom_site_fract_y
_atom_site_fract_z
_atom_site_U_iso_or_equiv
_atom_site_adp_type
_atom_site_occupancy
_atom_site_site_symmetry_order
_atom_site_calc_flag
_atom_site_refinement_flags_posn
_atom_site_refinement_flags_adp
_atom_site_refinement_flags_occupancy
_atom_site_disorder_assembly
_atom_site_disorder_group
Zn1 Zn 0.81803(2) 0.2500 0.57918(2) 0.02321(10) Uani 1 2 d S T P . .
Zn2 Zn 1.03226(2) 0.63719(2) 0.39577(2) 0.02371(9) Uani 1 1 d . . . . .
C1 C 0.86539(11) 0.40131(12) 0.51560(7) 0.0308(4) Uani 1 1 d . . . . .
C2 C 0.84369(12) 0.45173(13) 0.46775(8) 0.0343(4) Uani 1 1 d . . . . .
C3 C 0.77029(13) 0.43933(15) 0.44363(9) 0.0475(6) Uani 1 1 d . . . . .
H3A H 0.7340 0.4034 0.4578 0.057 Uiso 1 1 calc R U . . .
C4 C 0.89567(11) 0.50803(12) 0.44720(7) 0.0321(4) Uani 1 1 d . . . . .
H4A H 0.9431 0.5171 0.4650 0.039 Uiso 1 1 calc R U . . .
C5 C 0.75409(13) 0.48203(16) 0.39848(9) 0.0486(6) Uani 1 1 d . . . . .
C6 C 0.87877(11) 0.55237(12) 0.39985(7) 0.0312(4) Uani 1 1 d . . . . .
C7 C 0.80569(12) 0.53689(14) 0.37477(8) 0.0374(5) Uani 1 1 d . . . . .
C8 C 0.77556(12) 0.56996(14) 0.32382(8) 0.0384(5) Uani 1 1 d . . . . .
C9 C 0.70068(13) 0.54078(16) 0.31053(10) 0.0506(6) Uani 1 1 d . . . . .
C10 C 0.81162(12) 0.62137(14) 0.28781(9) 0.0411(5) Uani 1 1 d . . . . .
H10A H 0.8610 0.6429 0.2954 0.049 Uiso 1 1 calc R U . . .
C11 C 0.66156(14) 0.55977(17) 0.26413(10) 0.0528(7) Uani 1 1 d . . . . .
H11A H 0.6116 0.5393 0.2570 0.063 Uiso 1 1 calc R U . . .
C12 C 0.77334(13) 0.64038(14) 0.24030(9) 0.0432(5) Uani 1 1 d . . . . .
H12A H 0.7983 0.6741 0.2159 0.052 Uiso 1 1 calc R U . . .
C13 C 0.69900(12) 0.61070(14) 0.22791(8) 0.0389(5) Uani 1 1 d . . . . .
C14 C 0.65831(12) 0.63356(13) 0.17660(8) 0.0352(4) Uani 1 1 d . . . . .
O1 O 0.69783(12) 0.2500 0.56919(9) 0.0431(5) Uani 1 2 d DS T P . .
H1A H 0.686(5) 0.2500 0.6024(9) 0.19(4) Uiso 1 2 d DS . P . .
O2 O 0.82511(9) 0.34059(9) 0.52314(6) 0.0400(3) Uani 1 1 d . . . . .
O3 O 0.92341(8) 0.42460(9) 0.54379(5) 0.0375(3) Uani 1 1 d . . . . .
O4 O 0.69806(10) 0.66836(13) 0.14206(7) 0.0621(5) Uani 1 1 d . . . . .
O5 O 0.58681(9) 0.61483(10) 0.17210(6) 0.0431(4) Uani 1 1 d . . . . .
O6 O 0.92683(8) 0.60542(9) 0.37933(6) 0.0392(3) Uani 1 1 d . . . . .
O7 O 1.05179(11) 0.7500 0.41648(7) 0.0278(4) Uani 1 2 d S T P . .
S1 S 0.66506(4) 0.47705(6) 0.36153(3) 0.0794(3) Uani 1 1 d . . . . .
O8 O 0.60160(11) 0.5145(2) 0.39092(10) 0.1247(14) Uani 1 1 d . . . . .
O9 O 0.65053(18) 0.39887(18) 0.34101(12) 0.1299(14) Uani 1 1 d . . . . .

loop_
_atom_site_aniso_label
_atom_site_aniso_U_11
_atom_site_aniso_U_22
_atom_site_aniso_U_33
_atom_site_aniso_U_23
_atom_site_aniso_U_13
_atom_site_aniso_U_12
Zn1 0.02576(18) 0.02940(18) 0.01449(17) 0.000 0.00052(12) 0.000
Zn2 0.02332(14) 0.03105(15) 0.01676(14) 0.00227(9) -0.00061(8) -0.00261(9)
C1 0.0313(9) 0.0373(10) 0.0237(9) 0.0083(8) -0.0035(7) -0.0032(8)
C2 0.0335(10) 0.0417(11) 0.0276(10) 0.0107(8) -0.0071(8) -0.0059(8)
C3 0.0380(11) 0.0633(15) 0.0410(12) 0.0272(11) -0.0137(10) -0.0204(11)
C4 0.0280(9) 0.0434(11) 0.0249(9) 0.0082(8) -0.0062(7) -0.0056(8)
C5 0.0373(11) 0.0669(16) 0.0417(13) 0.0265(11) -0.0167(9) -0.0216(11)
C6 0.0278(9) 0.0389(11) 0.0268(9) 0.0102(8) -0.0038(7) -0.0062(8)
C7 0.0318(10) 0.0506(12) 0.0297(10) 0.0175(9) -0.0080(8) -0.0105(9)
C8 0.0311(10) 0.0536(13) 0.0305(10) 0.0164(9) -0.0111(8) -0.0088(9)
C9 0.0377(11) 0.0703(16) 0.0439(13) 0.0301(12) -0.0157(10) -0.0212(11)
C10 0.0324(10) 0.0562(13) 0.0348(11) 0.0182(10) -0.0100(9) -0.0133(9)
C11 0.0393(12) 0.0771(17) 0.0419(13) 0.0282(12) -0.0171(10) -0.0205(12)
C12 0.0396(11) 0.0563(14) 0.0338(11) 0.0209(10) -0.0046(9) -0.0109(10)
C13 0.0363(10) 0.0524(12) 0.0280(10) 0.0164(9) -0.0089(8) -0.0060(9)
C14 0.0377(11) 0.0443(11) 0.0236(10) 0.0104(8) -0.0039(8) 0.0006(9)
O1 0.0296(10) 0.0644(15) 0.0353(11) 0.000 -0.0030(9) 0.000
O2 0.0420(8) 0.0430(8) 0.0350(8) 0.0162(6) -0.0124(6) -0.0103(7)
O3 0.0365(7) 0.0455(8) 0.0303(7) 0.0152(6) -0.0126(6) -0.0086(6)
O4 0.0442(9) 0.1012(15) 0.0409(9) 0.0421(10) -0.0095(7) -0.0074(9)
O5 0.0389(8) 0.0629(10) 0.0275(7) 0.0116(7) -0.0092(6) -0.0083(7)
O6 0.0283(7) 0.0539(9) 0.0353(7) 0.0197(7) -0.0085(6) -0.0129(6)
O7 0.0275(9) 0.0309(9) 0.0249(9) 0.000 0.0011(7) 0.000
S1 0.0494(4) 0.1252(7) 0.0636(4) 0.0666(5) -0.0343(3) -0.0480(4)
O8 0.0310(10) 0.250(4) 0.0932(18) 0.099(2) -0.0006(10) -0.0114(15)
O9 0.152(2) 0.129(2) 0.109(2) 0.0777(18) -0.0913(19) -0.110(2)

loop_
_atom_type_symbol
_atom_type_description
_atom_type_scat_dispersion_real
_atom_type_scat_dispersion_imag
_atom_type_scat_source
C C 0.0181 0.0091 'International Tables Vol C Tables 4.2.6.8 and 6.1.1.4'
H H 0.0000 0.0000 'International Tables Vol C Tables 4.2.6.8 and 6.1.1.4'
O O 0.0492 0.0322 'International Tables Vol C Tables 4.2.6.8 and 6.1.1.4'
Zn Zn -1.5491 0.6778 'International Tables Vol C Tables 4.2.6.8 and 6.1.1.4'
S S 0.3331 0.5567 'International Tables Vol C Tables 4.2.6.8 and 6.1.1.4'

loop_
_geom_angle_atom_site_label_1
_geom_angle_atom_site_label_2
_geom_angle_atom_site_label_3
_geom_angle
_geom_angle_site_symmetry_1
_geom_angle_site_symmetry_3
_geom_angle_publ_flag
O1 Zn1 O2 88.61(6) . . ?
O1 Zn1 O2 88.61(6) . 7_565 ?
O2 Zn1 O2 94.59(9) . 7_565 ?
O1 Zn1 O4 87.79(7) . 2_665 ?
O2 Zn1 O4 91.88(8) . 2_665 ?
O2 Zn1 O4 172.52(7) 7_565 2_665 ?
O1 Zn1 O4 87.79(7) . 8_756 ?
O2 Zn1 O4 172.52(7) . 8_756 ?
O2 Zn1 O4 91.88(8) 7_565 8_756 ?
O4 Zn1 O4 81.43(13) 2_665 8_756 ?
O1 Zn1 O7 175.84(8) . 5_766 ?
O2 Zn1 O7 88.57(5) . 5_766 ?
O2 Zn1 O7 88.57(5) 7_565 5_766 ?
O4 Zn1 O7 95.35(6) 2_665 5_766 ?
O4 Zn1 O7 95.35(6) 8_756 5_766 ?
O6 Zn2 O5 101.72(6) . 6_656 ?
O6 Zn2 O3 111.92(6) . 5_766 ?
O5 Zn2 O3 112.15(7) 6_656 5_766 ?
O6 Zn2 O7 118.48(7) . . ?
O5 Zn2 O7 109.07(7) 6_656 . ?
O3 Zn2 O7 103.72(7) 5_766 . ?
O2 C1 O3 126.51(17) . . ?
O2 C1 C2 116.47(17) . . ?
O3 C1 C2 117.01(17) . . ?
C4 C2 C3 120.51(18) . . ?
C4 C2 C1 121.17(17) . . ?
C3 C2 C1 118.31(17) . . ?
C5 C3 C2 117.18(19) . . ?
C5 C3 H3A 121.4 . . ?
C2 C3 H3A 121.4 . . ?
C2 C4 C6 122.16(17) . . ?
C2 C4 H4A 118.9 . . ?
C6 C4 H4A 118.9 . . ?
C3 C5 C7 124.6(2) . . ?
C3 C5 S1 125.24(17) . . ?
C7 C5 S1 110.15(15) . . ?
O6 C6 C7 119.86(16) . . ?
O6 C6 C4 123.55(17) . . ?
C7 C6 C4 116.59(17) . . ?
C5 C7 C6 118.84(18) . . ?
C5 C7 C8 113.15(17) . . ?
C6 C7 C8 127.97(18) . . ?
C10 C8 C9 117.65(18) . . ?
C10 C8 C7 129.59(18) . . ?
C9 C8 C7 112.70(18) . . ?
C11 C9 C8 123.9(2) . . ?
C11 C9 S1 125.58(17) . . ?
C8 C9 S1 110.56(15) . . ?
C8 C10 C12 119.26(19) . . ?
C8 C10 H10A 120.4 . . ?
C12 C10 H10A 120.4 . . ?
C9 C11 C13 117.9(2) . . ?
C9 C11 H11A 121.1 . . ?
C13 C11 H11A 121.1 . . ?
C10 C12 C13 122.12(19) . . ?
C10 C12 H12A 118.9 . . ?
C13 C12 H12A 118.9 . . ?
C12 C13 C11 119.22(19) . . ?
C12 C13 C14 120.94(18) . . ?
C11 C13 C14 119.84(19) . . ?
O4 C14 O5 125.46(18) . . ?
O4 C14 C13 117.47(19) . . ?
O5 C14 C13 117.06(17) . . ?
Zn1 O1 H1A 97(6) . . ?
C1 O2 Zn1 137.52(13) . . ?
C1 O3 Zn2 123.70(12) . 5_766 ?
C14 O4 Zn1 139.03(15) . 2_664 ?
C14 O5 Zn2 118.91(13) . 6_556 ?
C6 O6 Zn2 133.46(12) . . ?
Zn2 O7 Zn2 144.06(10) 7_575 . ?
Zn2 O7 Zn1 100.32(5) 7_575 5_766 ?
Zn2 O7 Zn1 100.32(5) . 5_766 ?
O9 S1 O8 116.9(2) . . ?
O9 S1 C9 110.89(15) . . ?
O8 S1 C9 110.87(16) . . ?
O9 S1 C5 112.13(16) . . ?
O8 S1 C5 110.54(15) . . ?
C9 S1 C5 93.09(10) . . ?

loop_
_geom_bond_atom_site_label_1
_geom_bond_atom_site_label_2
_geom_bond_distance
_geom_bond_site_symmetry_2
_geom_bond_publ_flag
Zn1 O1 2.050(2) . ?
Zn1 O2 2.0636(14) . ?
Zn1 O2 2.0637(14) 7_565 ?
Zn1 O4 2.0952(16) 2_665 ?
Zn1 O4 2.0952(16) 8_756 ?
Zn1 O7 2.2069(18) 5_766 ?
Zn2 O6 1.9071(13) . ?
Zn2 O5 1.9607(14) 6_656 ?
Zn2 O3 1.9736(13) 5_766 ?
Zn2 O7 1.9852(6) . ?
C1 O2 1.238(2) . ?
C1 O3 1.269(2) . ?
C1 C2 1.505(3) . ?
C2 C4 1.387(3) . ?
C2 C3 1.396(3) . ?
C3 C5 1.359(3) . ?
C3 H3A 0.9300 . ?
C4 C6 1.422(3) . ?
C4 H4A 0.9300 . ?
C5 C7 1.398(3) . ?
C5 S1 1.768(2) . ?
C6 O6 1.308(2) . ?
C6 C7 1.410(3) . ?
C7 C8 1.474(3) . ?
C8 C10 1.384(3) . ?
C8 C9 1.399(3) . ?
C9 C11 1.368(3) . ?
C9 S1 1.764(2) . ?
C10 C12 1.385(3) . ?
C10 H10A 0.9300 . ?
C11 C13 1.393(3) . ?
C11 H11A 0.9300 . ?
C12 C13 1.388(3) . ?
C12 H12A 0.9300 . ?
C13 C14 1.500(3) . ?
C14 O4 1.237(3) . ?
C14 O5 1.256(3) . ?
O1 H1A 0.852(10) . ?
O3 Zn2 1.9736(13) 5_766 ?
O4 Zn1 2.0952(16) 2_664 ?
O5 Zn2 1.9607(14) 6_556 ?
O7 Zn2 1.9852(6) 7_575 ?
O7 Zn1 2.2070(18) 5_766 ?
S1 O9 1.426(3) . ?
S1 O8 1.443(3) . ?

loop_
_platon_squeeze_void_nr
_platon_squeeze_void_average_x
_platon_squeeze_void_average_y
_platon_squeeze_void_average_z
_platon_squeeze_void_volume
_platon_squeeze_void_count_electrons
_platon_squeeze_void_content
1 -0.014 -0.010 -0.003 4704 1162 ' '
